data_4062991
_journal_name_full Organometallics
_journal_paper_doi 10.1021/om0498145
_journal_year 2004
_chemical_formula_sum 'C60 H64 N2 P2'
_chemical_formula_weight 875.07
_space_group_IT_number 14
_symmetry_cell_setting monoclinic
_symmetry_space_group_name_Hall '-P 2ybc'
_symmetry_space_group_name_H-M 'P 1 21/c 1'
_cell_angle_alpha 90.00
_cell_angle_beta 91.6930(10)
_cell_angle_gamma 90.00
_cell_formula_units_Z 4
_cell_length_a 12.0940(6)
_cell_length_b 14.2831(7)
_cell_length_c 28.7245(14)
_cell_measurement_temperature 150(2)
_cell_volume 4959.7(4)
_diffrn_ambient_temperature 150(2)
_exptl_crystal_density_diffrn 1.172
_cod_depositor_comments
;
The following automatic conversions were performed:
'_symmetry_cell_setting' value 'Monoclinic' changed to 'monoclinic'
according to '/home/saulius/struct/CIF-dictionaries/cif_core.dic'
dictionary named 'cif_core.dic' version 2.4.1 from 2010-06-29.

Automatic conversion script
Id: cif_fix_enum 1527 2010-12-29 10:47:43Z saulius 
;
_cod_original_sg_symbol_H-M 'P 21/c'
_cod_database_code 4062991

loop_
_symmetry_equiv_pos_as_xyz
'x, y, z'
'-x, y+1/2, -z+1/2'
'-x, -y, -z'
'x, -y-1/2, z-1/2'

loop_
_atom_site_label
_atom_site_type_symbol
_atom_site_fract_x
_atom_site_fract_y
_atom_site_fract_z
_atom_site_U_iso_or_equiv
_atom_site_adp_type
_atom_site_occupancy
_atom_site_symmetry_multiplicity
_atom_site_calc_flag
_atom_site_refinement_flags
_atom_site_disorder_assembly
_atom_site_disorder_group
N1 N 0.30787(13) 0.71326(10) 0.04886(5) 0.0368(4) Uani 1 1 d . A .
H1D H 0.2882 0.7491 0.0712 0.044 Uiso 1 1 calc R . .
N2 N 0.70116(12) 0.20000(9) 0.19347(5) 0.0312(4) Uani 1 1 d . . .
H2D H 0.7219 0.1822 0.1665 0.037 Uiso 1 1 calc R . .
P1 P 0.24053(4) 0.91386(3) 0.045649(17) 0.03338(13) Uani 1 1 d . . .
P2 P 0.81690(4) 0.02358(3) 0.164856(17) 0.03288(13) Uani 1 1 d . . .
C1 C 0.53286(18) 0.67540(13) 0.11801(6) 0.0485(6) Uani 1 1 d . . .
H1A H 0.4704 0.7152 0.1231 0.073 Uiso 1 1 calc R . .
H1B H 0.5994 0.7121 0.1192 0.073 Uiso 1 1 calc R . .
H1C H 0.5369 0.6281 0.1418 0.073 Uiso 1 1 calc R . .
C2 C 0.62339(18) 0.57192(15) 0.05958(7) 0.0561(6) Uani 1 1 d . . .
H2A H 0.6327 0.5228 0.0822 0.084 Uiso 1 1 calc R . .
H2B H 0.6869 0.6122 0.0609 0.084 Uiso 1 1 calc R . .
H2C H 0.6156 0.5451 0.0290 0.084 Uiso 1 1 calc R . .
C3 C 0.51983(16) 0.62870(13) 0.07013(6) 0.0380(5) Uani 1 1 d . . .
H3 H 0.5135 0.6787 0.0468 0.046 Uiso 1 1 calc R . .
C4 C 0.41379(17) 0.57205(13) 0.06696(6) 0.0334(5) Uani 1 1 d . A .
C5 C 0.41436(18) 0.47613(13) 0.07606(6) 0.0416(5) Uani 1 1 d . . .
H5 H 0.4811 0.4460 0.0828 0.050 Uiso 1 1 calc R . .
C6 C 0.3172(2) 0.42522(14) 0.07515(6) 0.0481(6) Uani 1 1 d . . .
H6 H 0.3194 0.3611 0.0808 0.058 Uiso 1 1 calc R . .
C7 C 0.2176(2) 0.46827(14) 0.06607(6) 0.0493(6) Uani 1 1 d . . .
H7 H 0.1529 0.4331 0.0660 0.059 Uiso 1 1 calc R . .
C8 C 0.21187(18) 0.56414(14) 0.05693(6) 0.0438(5) Uani 1 1 d . A .
C9 C 0.0995(2) 0.6105(2) 0.04871(10) 0.0737(8) Uani 1 1 d . . .
C11 C 0.0792(2) 0.64672(16) 0.00032(7) 0.0694(7) Uani 1 1 d . A .
H11A H 0.1292 0.6973 -0.0054 0.104 Uiso 1 1 calc R . .
H11B H 0.0043 0.6687 -0.0030 0.104 Uiso 1 1 calc R . .
H11C H 0.0910 0.5973 -0.0217 0.104 Uiso 1 1 calc R . .
C12 C 0.31159(17) 0.61438(12) 0.05713(6) 0.0353(5) Uani 1 1 d . . .
C13 C 0.33422(15) 0.75463(12) 0.00676(6) 0.0298(4) Uani 1 1 d . . .
C14 C 0.38159(16) 0.70295(12) -0.02884(6) 0.0347(5) Uani 1 1 d . A .
H14 H 0.3956 0.6395 -0.0246 0.042 Uiso 1 1 calc R . .
C15 C 0.40789(16) 0.74544(13) -0.07048(6) 0.0365(5) Uani 1 1 d . . .
H15 H 0.4390 0.7102 -0.0940 0.044 Uiso 1 1 calc R A .
C16 C 0.38819(15) 0.83937(13) -0.07727(6) 0.0352(5) Uani 1 1 d . A .
H16 H 0.4065 0.8679 -0.1051 0.042 Uiso 1 1 calc R . .
C17 C 0.34085(15) 0.89083(12) -0.04234(6) 0.0320(4) Uani 1 1 d . . .
H17 H 0.3271 0.9542 -0.0472 0.038 Uiso 1 1 calc R A .
C18 C 0.31300(14) 0.85084(12) 0.00006(6) 0.0278(4) Uani 1 1 d . A .
C19 C 0.34840(16) 0.92204(11) 0.09173(6) 0.0315(4) Uani 1 1 d . . .
C20 C 0.46071(16) 0.92472(12) 0.08364(6) 0.0364(5) Uani 1 1 d . . .
H20 H 0.4848 0.9229 0.0532 0.044 Uiso 1 1 calc R . .
C21 C 0.53766(17) 0.93000(12) 0.12025(7) 0.0420(5) Uani 1 1 d . . .
H21 H 0.6127 0.9325 0.1142 0.050 Uiso 1 1 calc R . .
C22 C 0.50373(19) 0.93148(13) 0.16549(7) 0.0458(6) Uani 1 1 d . . .
H22 H 0.5556 0.9353 0.1900 0.055 Uiso 1 1 calc R . .
C23 C 0.3932(2) 0.92738(14) 0.17437(7) 0.0495(6) Uani 1 1 d . . .
H23 H 0.3701 0.9277 0.2050 0.059 Uiso 1 1 calc R . .
C24 C 0.31561(18) 0.92269(13) 0.13786(6) 0.0428(5) Uani 1 1 d . . .
H24 H 0.2407 0.9199 0.1443 0.051 Uiso 1 1 calc R . .
C25 C 0.23317(15) 1.03157(12) 0.02072(6) 0.0334(4) Uani 1 1 d . . .
C26 C 0.31089(16) 1.10183(12) 0.02852(6) 0.0389(5) Uani 1 1 d . . .
H26 H 0.3710 1.0914 0.0488 0.047 Uiso 1 1 calc R . .
C27 C 0.29923(19) 1.18746(14) 0.00620(7) 0.0500(6) Uani 1 1 d . . .
H27 H 0.3514 1.2344 0.0116 0.060 Uiso 1 1 calc R . .
C28 C 0.2105(2) 1.20328(15) -0.02404(8) 0.0606(7) Uani 1 1 d . . .
H28 H 0.2032 1.2607 -0.0391 0.073 Uiso 1 1 calc R . .
C29 C 0.1327(2) 1.13463(16) -0.03208(8) 0.0595(6) Uani 1 1 d . . .
H29 H 0.0733 1.1451 -0.0527 0.071 Uiso 1 1 calc R . .
C30 C 0.14361(17) 1.05010(14) -0.00928(7) 0.0459(5) Uani 1 1 d . . .
H30 H 0.0897 1.0044 -0.0141 0.055 Uiso 1 1 calc R . .
C31 C 0.8800(2) 0.45891(17) 0.20159(9) 0.0850(9) Uani 1 1 d . . .
H31A H 0.8566 0.5134 0.1844 0.127 Uiso 1 1 calc R . .
H31B H 0.9585 0.4513 0.1993 0.127 Uiso 1 1 calc R . .
H31C H 0.8619 0.4664 0.2337 0.127 Uiso 1 1 calc R . .
C32 C 0.84191(19) 0.36631(17) 0.12982(8) 0.0704(7) Uani 1 1 d . . .
H32A H 0.8102 0.4198 0.1142 0.106 Uiso 1 1 calc R . .
H32B H 0.8085 0.3103 0.1175 0.106 Uiso 1 1 calc R . .
H32C H 0.9201 0.3647 0.1250 0.106 Uiso 1 1 calc R . .
C33 C 0.82126(16) 0.37278(13) 0.18166(7) 0.0424(5) Uani 1 1 d . . .
H33 H 0.8545 0.3175 0.1967 0.051 Uiso 1 1 calc R . .
C34 C 0.69850(16) 0.37077(13) 0.19037(6) 0.0327(4) Uani 1 1 d . . .
C35 C 0.63765(17) 0.45348(13) 0.19132(6) 0.0376(5) Uani 1 1 d . . .
H35 H 0.6735 0.5102 0.1868 0.045 Uiso 1 1 calc R . .
C36 C 0.52606(17) 0.45340(13) 0.19878(6) 0.0396(5) Uani 1 1 d . . .
H36 H 0.4874 0.5096 0.1999 0.048 Uiso 1 1 calc R . .
C37 C 0.47175(17) 0.37007(13) 0.20452(6) 0.0370(5) Uani 1 1 d . . .
H37 H 0.3962 0.3706 0.2096 0.044 Uiso 1 1 calc R . .
C38 C 0.52705(16) 0.28466(12) 0.20287(6) 0.0313(4) Uani 1 1 d . . .
C39 C 0.64160(15) 0.28592(12) 0.19615(6) 0.0283(4) Uani 1 1 d . . .
C40 C 0.46114(16) 0.19511(13) 0.20635(7) 0.0399(5) Uani 1 1 d . . .
H40 H 0.5128 0.1422 0.2069 0.048 Uiso 1 1 calc R . .
C41 C 0.38281(17) 0.18446(14) 0.16396(7) 0.0514(6) Uani 1 1 d . . .
H41A H 0.3335 0.2371 0.1622 0.077 Uiso 1 1 calc R . .
H41B H 0.3407 0.1279 0.1668 0.077 Uiso 1 1 calc R . .
H41C H 0.4250 0.1818 0.1362 0.077 Uiso 1 1 calc R . .
C42 C 0.39457(19) 0.19177(15) 0.25064(7) 0.0605(7) Uani 1 1 d . . .
H42A H 0.4436 0.1990 0.2773 0.091 Uiso 1 1 calc R . .
H42B H 0.3571 0.1327 0.2524 0.091 Uiso 1 1 calc R . .
H42C H 0.3412 0.2415 0.2501 0.091 Uiso 1 1 calc R . .
C43 C 0.72814(14) 0.14293(12) 0.23122(6) 0.0266(4) Uani 1 1 d . . .
C44 C 0.70037(14) 0.16906(13) 0.27608(6) 0.0317(4) Uani 1 1 d . . .
H44 H 0.6637 0.2253 0.2808 0.038 Uiso 1 1 calc R . .
C45 C 0.72695(15) 0.11196(14) 0.31378(6) 0.0375(5) Uani 1 1 d . . .
H45 H 0.7080 0.1304 0.3436 0.045 Uiso 1 1 calc R . .
C46 C 0.78109(15) 0.02825(14) 0.30761(6) 0.0382(5) Uani 1 1 d . . .
H46 H 0.7982 -0.0102 0.3329 0.046 Uiso 1 1 calc R . .
C47 C 0.80957(15) 0.00238(12) 0.26324(6) 0.0341(5) Uani 1 1 d . . .
H47 H 0.8466 -0.0540 0.2592 0.041 Uiso 1 1 calc R . .
C48 C 0.78482(14) 0.05765(12) 0.22436(6) 0.0273(4) Uani 1 1 d . . .
C49 C 0.93153(15) 0.10295(12) 0.15319(6) 0.0350(5) Uani 1 1 d . . .
C50 C 0.95424(19) 0.12006(15) 0.10667(7) 0.0536(6) Uani 1 1 d . . .
H50 H 0.9115 0.0916 0.0832 0.064 Uiso 1 1 calc R . .
C51 C 1.0395(2) 0.17867(18) 0.09515(9) 0.0715(8) Uani 1 1 d . . .
H51 H 1.0550 0.1884 0.0640 0.086 Uiso 1 1 calc R . .
C52 C 1.1016(2) 0.22271(18) 0.12927(10) 0.0748(8) Uani 1 1 d . . .
H52 H 1.1589 0.2625 0.1212 0.090 Uiso 1 1 calc R . .
C53 C 1.07930(18) 0.20815(16) 0.17544(9) 0.0635(7) Uani 1 1 d . . .
H53 H 1.1207 0.2386 0.1986 0.076 Uiso 1 1 calc R . .
C54 C 0.99501(16) 0.14803(14) 0.18716(7) 0.0458(5) Uani 1 1 d . . .
H54 H 0.9808 0.1377 0.2184 0.055 Uiso 1 1 calc R . .
C55 C 0.88693(16) -0.08910(13) 0.17362(6) 0.0361(5) Uani 1 1 d . . .
C56 C 0.99948(19) -0.10005(15) 0.17928(8) 0.0622(7) Uani 1 1 d . . .
H56 H 1.0453 -0.0478 0.1790 0.075 Uiso 1 1 calc R . .
C57 C 1.0456(2) -0.18870(17) 0.18540(9) 0.0810(9) Uani 1 1 d . . .
H57 H 1.1218 -0.1949 0.1893 0.097 Uiso 1 1 calc R . .
C58 C 0.9801(2) -0.26672(16) 0.18581(8) 0.0653(7) Uani 1 1 d . . .
H58 H 1.0114 -0.3258 0.1898 0.078 Uiso 1 1 calc R . .
C59 C 0.8679(2) -0.25676(15) 0.18025(8) 0.0601(7) Uani 1 1 d . . .
H59 H 0.8225 -0.3093 0.1807 0.072 Uiso 1 1 calc R . .
C60 C 0.82206(19) -0.16899(14) 0.17399(7) 0.0508(6) Uani 1 1 d . . .
H60 H 0.7458 -0.1634 0.1699 0.061 Uiso 1 1 calc R . .
C10B C 0.0007(4) 0.5688(3) 0.07406(19) 0.0606(16) Uani 0.50 1 d P A 1
H10F H 0.0222 0.5557 0.1058 0.091 Uiso 0.50 1 calc PR A 1
H10D H -0.0225 0.5119 0.0589 0.091 Uiso 0.50 1 calc PR A 1
H10E H -0.0594 0.6128 0.0733 0.091 Uiso 0.50 1 calc PR A 1
C10A C 0.0449(6) 0.6337(6) 0.0839(2) 0.095(2) Uani 0.50 1 d P A 2
H10A H 0.0714 0.6927 0.0956 0.143 Uiso 0.50 1 calc PR A 2
H10B H 0.0539 0.5868 0.1076 0.143 Uiso 0.50 1 calc PR A 2
H10C H -0.0320 0.6391 0.0750 0.143 Uiso 0.50 1 calc PR A 2
H9 H 0.102(4) 0.681(3) 0.0759(15) 0.19(2) Uiso 1 1 d . . .

loop_
_atom_site_aniso_label
_atom_site_aniso_U_11
_atom_site_aniso_U_22
_atom_site_aniso_U_33
_atom_site_aniso_U_23
_atom_site_aniso_U_13
_atom_site_aniso_U_12
N1 0.0571(12) 0.0295(9) 0.0242(9) 0.0007(7) 0.0075(8) -0.0009(8)
N2 0.0400(10) 0.0308(9) 0.0230(8) -0.0001(7) 0.0047(7) 0.0085(7)
P1 0.0315(3) 0.0326(3) 0.0363(3) 0.0000(2) 0.0052(2) -0.0026(2)
P2 0.0324(3) 0.0329(3) 0.0333(3) 0.0002(2) 0.0004(2) 0.0058(2)
C1 0.0606(16) 0.0420(13) 0.0430(13) -0.0003(10) -0.0001(11) -0.0086(11)
C2 0.0531(15) 0.0552(14) 0.0604(15) 0.0003(12) 0.0102(12) -0.0002(12)
C3 0.0442(13) 0.0370(11) 0.0331(11) 0.0053(9) 0.0044(9) -0.0006(10)
C4 0.0500(13) 0.0313(11) 0.0192(10) 0.0002(8) 0.0079(9) -0.0026(10)
C5 0.0582(15) 0.0335(12) 0.0338(12) 0.0029(9) 0.0116(10) 0.0041(11)
C6 0.0794(18) 0.0299(12) 0.0356(12) 0.0027(9) 0.0114(11) -0.0073(12)
C7 0.0608(16) 0.0459(14) 0.0410(13) 0.0063(10) -0.0007(11) -0.0199(12)
C8 0.0506(14) 0.0454(13) 0.0355(12) 0.0113(10) -0.0001(10) -0.0088(11)
C9 0.0481(17) 0.101(2) 0.0715(19) 0.0502(17) -0.0032(15) -0.0043(16)
C11 0.0657(18) 0.0819(18) 0.0598(16) 0.0067(14) -0.0128(13) -0.0054(15)
C12 0.0529(14) 0.0305(11) 0.0226(10) 0.0042(8) 0.0047(9) -0.0042(10)
C13 0.0319(11) 0.0326(11) 0.0247(10) 0.0024(8) -0.0016(8) -0.0041(9)
C14 0.0473(13) 0.0267(10) 0.0299(11) 0.0020(8) -0.0006(9) 0.0014(9)
C15 0.0487(14) 0.0370(12) 0.0239(11) 0.0004(9) 0.0029(9) 0.0012(10)
C16 0.0425(13) 0.0375(12) 0.0257(10) 0.0065(9) 0.0036(9) -0.0017(10)
C17 0.0338(11) 0.0296(10) 0.0326(11) 0.0052(8) -0.0008(9) -0.0022(9)
C18 0.0284(11) 0.0275(10) 0.0275(10) 0.0013(8) -0.0013(8) -0.0040(8)
C19 0.0390(12) 0.0258(10) 0.0298(11) -0.0002(8) 0.0043(9) -0.0032(9)
C20 0.0406(13) 0.0374(11) 0.0312(11) 0.0039(9) 0.0026(9) -0.0038(10)
C21 0.0446(13) 0.0361(12) 0.0448(13) 0.0073(10) -0.0073(10) -0.0057(10)
C22 0.0621(16) 0.0404(12) 0.0343(12) 0.0010(10) -0.0101(11) -0.0056(11)
C23 0.0708(18) 0.0504(14) 0.0274(12) -0.0034(10) 0.0043(11) -0.0029(12)
C24 0.0495(14) 0.0432(12) 0.0363(12) -0.0019(10) 0.0121(10) -0.0033(10)
C25 0.0322(11) 0.0320(11) 0.0362(11) -0.0024(9) 0.0050(9) 0.0021(9)
C26 0.0367(12) 0.0355(12) 0.0445(13) -0.0009(9) 0.0001(9) -0.0001(10)
C27 0.0525(15) 0.0344(13) 0.0634(15) 0.0027(11) 0.0059(12) -0.0066(11)
C28 0.0684(18) 0.0417(14) 0.0716(17) 0.0183(12) -0.0006(14) 0.0066(13)
C29 0.0550(16) 0.0554(15) 0.0673(16) 0.0098(12) -0.0125(12) 0.0082(13)
C30 0.0389(13) 0.0396(13) 0.0588(14) -0.0003(10) -0.0036(11) 0.0011(10)
C31 0.0530(17) 0.0712(18) 0.130(2) -0.0069(16) -0.0188(16) -0.0132(14)
C32 0.0446(15) 0.097(2) 0.0701(18) 0.0216(15) 0.0160(12) 0.0106(14)
C33 0.0368(13) 0.0400(12) 0.0501(14) 0.0086(10) -0.0029(10) 0.0001(10)
C34 0.0368(12) 0.0325(11) 0.0285(11) 0.0020(8) -0.0019(9) 0.0032(9)
C35 0.0489(14) 0.0282(11) 0.0357(11) 0.0027(8) -0.0004(10) 0.0007(10)
C36 0.0484(14) 0.0327(12) 0.0379(12) 0.0017(9) 0.0031(10) 0.0118(10)
C37 0.0374(12) 0.0390(12) 0.0348(11) 0.0042(9) 0.0054(9) 0.0088(10)
C38 0.0369(12) 0.0323(11) 0.0245(10) 0.0019(8) 0.0006(8) 0.0033(9)
C39 0.0353(12) 0.0272(10) 0.0225(10) 0.0009(8) -0.0001(8) 0.0063(9)
C40 0.0347(12) 0.0377(12) 0.0474(13) 0.0079(9) 0.0017(10) 0.0038(10)
C41 0.0427(14) 0.0535(14) 0.0579(15) 0.0002(11) 0.0006(11) -0.0063(11)
C42 0.0635(17) 0.0646(16) 0.0538(15) 0.0198(12) 0.0106(12) -0.0089(13)
C43 0.0229(10) 0.0304(10) 0.0264(10) 0.0040(8) 0.0012(8) -0.0025(8)
C44 0.0285(11) 0.0367(11) 0.0299(11) 0.0003(9) 0.0034(8) 0.0010(9)
C45 0.0313(12) 0.0560(14) 0.0255(11) 0.0030(9) 0.0041(8) -0.0022(10)
C46 0.0365(12) 0.0469(13) 0.0311(12) 0.0137(9) -0.0023(9) -0.0019(10)
C47 0.0290(11) 0.0342(11) 0.0390(12) 0.0065(9) 0.0003(9) 0.0003(8)
C48 0.0221(10) 0.0307(10) 0.0289(10) 0.0035(8) 0.0000(8) -0.0015(8)
C49 0.0332(12) 0.0372(11) 0.0350(11) 0.0074(9) 0.0075(9) 0.0099(9)
C50 0.0564(16) 0.0606(15) 0.0445(14) 0.0106(11) 0.0125(11) 0.0076(12)
C51 0.0589(18) 0.094(2) 0.0629(17) 0.0392(15) 0.0255(14) 0.0171(16)
C52 0.0316(14) 0.091(2) 0.102(2) 0.0540(18) 0.0096(15) -0.0024(14)
C53 0.0338(14) 0.0808(18) 0.0755(18) 0.0217(14) -0.0027(12) -0.0116(13)
C54 0.0309(12) 0.0606(14) 0.0461(13) 0.0118(11) 0.0047(10) -0.0068(11)
C55 0.0383(13) 0.0346(11) 0.0357(11) 0.0015(9) 0.0041(9) 0.0074(10)
C56 0.0426(15) 0.0434(14) 0.101(2) 0.0161(12) 0.0124(13) 0.0097(12)
C57 0.0445(16) 0.0597(17) 0.140(3) 0.0299(16) 0.0206(16) 0.0230(14)
C58 0.0713(19) 0.0412(15) 0.0846(19) 0.0154(12) 0.0247(15) 0.0229(14)
C59 0.0640(18) 0.0338(13) 0.0831(18) 0.0047(12) 0.0112(14) 0.0038(12)
C60 0.0474(15) 0.0388(13) 0.0659(15) 0.0011(11) -0.0023(11) 0.0058(11)
C10B 0.047(3) 0.047(3) 0.088(4) 0.017(3) -0.002(3) -0.022(3)
C10A 0.077(5) 0.145(8) 0.064(4) 0.030(5) 0.017(4) 0.044(5)

loop_
_geom_bond_atom_site_label_1
_geom_bond_atom_site_label_2
_geom_bond_distance
_geom_bond_site_symmetry_2
_geom_bond_publ_flag
N1 C13 1.391(2) . ?
N1 C12 1.433(2) . ?
N2 C43 1.3877(19) . ?
N2 C39 1.426(2) . ?
P1 C25 1.8284(18) . ?
P1 C18 1.8334(18) . ?
P1 C19 1.8344(18) . ?
P2 C49 1.829(2) . ?
P2 C48 1.8297(18) . ?
P2 C55 1.8326(18) . ?
C1 C3 1.533(2) . ?
C2 C3 1.530(3) . ?
C3 C4 1.517(2) . ?
C4 C5 1.395(2) . ?
C4 C12 1.397(3) . ?
C5 C6 1.382(3) . ?
C6 C7 1.370(3) . ?
C7 C8 1.395(3) . ?
C8 C12 1.403(3) . ?
C8 C9 1.524(3) . ?
C9 C10A 1.267(6) . ?
C9 C11 1.497(3) . ?
C9 C10B 1.538(5) . ?
C13 C14 1.398(2) . ?
C13 C18 1.410(2) . ?
C14 C15 1.386(2) . ?
C15 C16 1.376(2) . ?
C16 C17 1.382(2) . ?
C17 C18 1.395(2) . ?
C19 C20 1.385(2) . ?
C19 C24 1.394(2) . ?
C20 C21 1.385(2) . ?
C21 C22 1.375(3) . ?
C22 C23 1.369(3) . ?
C23 C24 1.388(3) . ?
C25 C30 1.390(2) . ?
C25 C26 1.389(2) . ?
C26 C27 1.386(2) . ?
C27 C28 1.380(3) . ?
C28 C29 1.373(3) . ?
C29 C30 1.378(3) . ?
C31 C33 1.524(3) . ?
C32 C33 1.520(3) . ?
C33 C34 1.513(3) . ?
C34 C35 1.392(2) . ?
C34 C39 1.406(2) . ?
C35 C36 1.373(3) . ?
C36 C37 1.372(2) . ?
C37 C38 1.393(2) . ?
C38 C39 1.404(2) . ?
C38 C40 1.512(2) . ?
C40 C42 1.526(3) . ?
C40 C41 1.528(2) . ?
C43 C44 1.392(2) . ?
C43 C48 1.414(2) . ?
C44 C45 1.386(2) . ?
C45 C46 1.377(2) . ?
C46 C47 1.380(2) . ?
C47 C48 1.393(2) . ?
C49 C54 1.383(2) . ?
C49 C50 1.394(2) . ?
C50 C51 1.376(3) . ?
C51 C52 1.370(3) . ?
C52 C53 1.377(3) . ?
C53 C54 1.382(3) . ?
C55 C56 1.375(3) . ?
C55 C60 1.385(3) . ?
C56 C57 1.392(3) . ?
C57 C58 1.367(3) . ?
C58 C59 1.368(3) . ?
C59 C60 1.381(3) . ?
